data_2215651
loop_
_publ_author_name
'Chenguan Chen'
'Chenzhong Cao'

_publ_section_title
;
 (<i>Z</i>)-1,2-Bis(4-nitrophenyl)ethene
;
_journal_coeditor_code SI2032
_journal_issue 10
_journal_name_full 'Acta Crystallographica Section E'
_journal_page_first o3999
_journal_page_last o4000
_journal_paper_doi 10.1107/S1600536807042158
_journal_volume 63
_journal_year 2007
_chemical_formula_iupac 'C14 H10 N2 O4'
_chemical_formula_moiety 'C14 H10 N2 O4'
_chemical_formula_sum 'C14 H10 N2 O4'
_chemical_formula_weight 270.24
_chemical_name_systematic
;
(Z)-1,2-Bis(4-nitrophenyl)ethene
;
_space_group_IT_number 14
_symmetry_cell_setting monoclinic
_symmetry_space_group_name_Hall '-P 2ybc'
_symmetry_space_group_name_H-M 'P 1 21/c 1'
_atom_sites_solution_hydrogens geom
_atom_sites_solution_primary direct
_atom_sites_solution_secondary difmap
_audit_creation_method SHELXL-97
_cell_angle_alpha 90.00
_cell_angle_beta 98.469(2)
_cell_angle_gamma 90.00
_cell_formula_units_Z 4
_cell_length_a 6.8922(4)
_cell_length_b 22.8669(13)
_cell_length_c 8.0727(5)
_cell_measurement_reflns_used 195
_cell_measurement_temperature 298(2)
_cell_measurement_theta_max 27.5
_cell_measurement_theta_min 2.0
_cell_volume 1258.41(13)
_computing_cell_refinement 'SAINT (Bruker, 2003)'
_computing_data_collection 'SMART (Bruker, 2003)'
_computing_data_reduction 'SAINT (Bruker, 2003)'
_computing_molecular_graphics 'SHELXTL (Bruker, 2003)'
_computing_publication_material 'SHELXTL (Bruker, 2003)'
_computing_structure_refinement 'SHELXL97 (Sheldrick, 1997)'
_computing_structure_solution 'SHELXS97 (Sheldrick, 1997)'
_diffrn_ambient_temperature 298(2)
_diffrn_detector_area_resol_mean 8.4
_diffrn_measured_fraction_theta_full 0.996
_diffrn_measured_fraction_theta_max 0.996
_diffrn_measurement_device_type
;
Bruker SMART CCD APEXII
;
_diffrn_measurement_method \w
_diffrn_radiation_monochromator graphite
_diffrn_radiation_source 'fine-focus sealed tube'
_diffrn_radiation_type MoK\a
_diffrn_radiation_wavelength 0.71073
_diffrn_reflns_av_R_equivalents 0.0189
_diffrn_reflns_av_sigmaI/netI 0.0168
_diffrn_reflns_limit_h_max 8
_diffrn_reflns_limit_h_min -9
_diffrn_reflns_limit_k_max 29
_diffrn_reflns_limit_k_min -26
_diffrn_reflns_limit_l_max 9
_diffrn_reflns_limit_l_min -10
_diffrn_reflns_number 9077
_diffrn_reflns_theta_full 27.76
_diffrn_reflns_theta_max 27.76
_diffrn_reflns_theta_min 1.78
_diffrn_standards_decay_% 0
_diffrn_standards_number 0
_exptl_absorpt_coefficient_mu 0.107
_exptl_absorpt_correction_T_max 0.981
_exptl_absorpt_correction_T_min 0.973
_exptl_absorpt_correction_type multi-scan
_exptl_absorpt_process_details '(SADABS; Sheldrick, 2002)'
_exptl_crystal_colour yellow
_exptl_crystal_density_diffrn 1.426
_exptl_crystal_density_method 'not measured'
_exptl_crystal_description block
_exptl_crystal_F_000 560
_exptl_crystal_size_max 0.50
_exptl_crystal_size_mid 0.20
_exptl_crystal_size_min 0.19
_refine_diff_density_max 0.187
_refine_diff_density_min -0.160
_refine_ls_extinction_method none
_refine_ls_goodness_of_fit_ref 1.054
_refine_ls_hydrogen_treatment constr
_refine_ls_matrix_type full
_refine_ls_number_parameters 182
_refine_ls_number_reflns 2951
_refine_ls_number_restraints 0
_refine_ls_restrained_S_all 1.054
_refine_ls_R_factor_all 0.0588
_refine_ls_R_factor_gt 0.0426
_refine_ls_shift/su_max 0.001
_refine_ls_shift/su_mean 0.000
_refine_ls_structure_factor_coef Fsqd
_refine_ls_weighting_details 'w=1/[\s^2^(Fo^2^)+(0.0487P)^2^+0.1997P] where P=(Fo^2^+2Fc^2^)/3'
_refine_ls_weighting_scheme calc
_refine_ls_wR_factor_gt 0.1051
_refine_ls_wR_factor_ref 0.1157
_reflns_number_gt 2179
_reflns_number_total 2951
_reflns_threshold_expression I>2\s(I)
_cod_data_source_file si2032.cif
_cod_data_source_block I
_cod_original_sg_symbol_H-M 'P 21/c'
_cod_database_code 2215651
_cod_database_fobs_code 2215651

loop_
_symmetry_equiv_pos_as_xyz
'x, y, z'
'-x, y+1/2, -z+1/2'
'-x, -y, -z'
'x, -y-1/2, z-1/2'

loop_
_atom_site_type_symbol
_atom_site_label
_atom_site_fract_x
_atom_site_fract_y
_atom_site_fract_z
_atom_site_U_iso_or_equiv
_atom_site_adp_type
_atom_site_calc_flag
_atom_site_refinement_flags
_atom_site_occupancy
C C1 0.2049(2) 0.73977(6) 0.61613(16) 0.0503(3) Uani d . 1
N N2 0.74204(17) 0.46581(6) 1.07266(16) 0.0558(3) Uani d . 1
C C12 0.7579(2) 0.56150(6) 0.93698(17) 0.0509(3) Uani d . 1
H H12A 0.7621 0.5794 1.0409 0.061 Uiso calc R 1
C C7 0.74826(19) 0.50148(6) 0.92206(16) 0.0461(3) Uani d . 1
C C6 0.2168(2) 0.67990(6) 0.63390(18) 0.0511(3) Uani d . 1
H H6A 0.1232 0.6594 0.6824 0.061 Uiso calc R 1
N N1 0.0403(2) 0.77052(6) 0.67462(16) 0.0642(4) Uani d . 1
C C2 0.3426(2) 0.77145(6) 0.54582(18) 0.0576(4) Uani d . 1
H H2A 0.3333 0.8119 0.5367 0.069 Uiso calc R 1
C C5 0.3704(2) 0.65114(6) 0.57828(18) 0.0510(3) Uani d . 1
H H5A 0.3801 0.6107 0.5900 0.061 Uiso calc R 1
O O2 -0.07476(19) 0.74209(6) 0.74400(18) 0.0808(4) Uani d . 1
C C10 0.75668(19) 0.56807(6) 0.63870(17) 0.0467(3) Uani d . 1
C C11 0.7613(2) 0.59447(6) 0.79455(18) 0.0517(3) Uani d . 1
H H11A 0.7667 0.6350 0.8027 0.062 Uiso calc R 1
C C4 0.5118(2) 0.68122(6) 0.50478(16) 0.0479(3) Uani d . 1
O O4 0.7539(2) 0.49014(6) 1.20713(14) 0.0825(4) Uani d . 1
C C9 0.7531(2) 0.50730(6) 0.63014(18) 0.0553(4) Uani d . 1
H H9A 0.7554 0.4890 0.5275 0.066 Uiso calc R 1
C C13 0.6705(2) 0.65123(7) 0.43457(18) 0.0557(4) Uani d . 1
H H13A 0.7087 0.6689 0.3407 0.067 Uiso calc R 1
C C8 0.7464(2) 0.47360(6) 0.77084(19) 0.0558(4) Uani d . 1
H H8A 0.7408 0.4330 0.7637 0.067 Uiso calc R 1
C C3 0.4939(2) 0.74179(6) 0.48956(18) 0.0558(4) Uani d . 1
H H3A 0.5863 0.7626 0.4403 0.067 Uiso calc R 1
C C14 0.7668(2) 0.60270(6) 0.48576(18) 0.0547(4) Uani d . 1
H H14A 0.8520 0.5886 0.4159 0.066 Uiso calc R 1
O O3 0.7226(2) 0.41327(5) 1.05662(17) 0.0904(5) Uani d . 1
O O1 0.0264(3) 0.82307(6) 0.6530(2) 0.1119(6) Uani d . 1

loop_
_atom_site_aniso_label
_atom_site_aniso_U_11
_atom_site_aniso_U_22
_atom_site_aniso_U_33
_atom_site_aniso_U_12
_atom_site_aniso_U_13
_atom_site_aniso_U_23
C1 0.0558(8) 0.0524(8) 0.0401(7) 0.0075(6) -0.0014(6) 0.0029(6)
N2 0.0534(7) 0.0586(8) 0.0569(8) 0.0048(6) 0.0129(5) 0.0068(6)
C12 0.0553(8) 0.0506(8) 0.0465(7) 0.0015(6) 0.0065(6) -0.0062(6)
C7 0.0421(7) 0.0482(7) 0.0481(7) 0.0033(5) 0.0070(5) 0.0044(6)
C6 0.0507(8) 0.0504(8) 0.0512(8) -0.0043(6) 0.0040(6) 0.0036(6)
N1 0.0750(9) 0.0613(8) 0.0553(7) 0.0157(7) 0.0059(6) 0.0005(6)
C2 0.0779(11) 0.0422(7) 0.0512(8) 0.0033(7) 0.0042(7) 0.0103(6)
C5 0.0537(8) 0.0424(7) 0.0559(8) -0.0028(6) 0.0051(6) 0.0042(6)
O2 0.0701(8) 0.0792(8) 0.0976(9) 0.0015(7) 0.0268(7) -0.0105(7)
C10 0.0443(7) 0.0483(7) 0.0476(7) 0.0032(6) 0.0072(5) -0.0004(6)
C11 0.0595(9) 0.0410(7) 0.0545(8) 0.0008(6) 0.0074(6) -0.0025(6)
C4 0.0526(8) 0.0488(7) 0.0406(6) -0.0002(6) 0.0012(5) 0.0073(5)
O4 0.1144(11) 0.0847(9) 0.0501(7) -0.0059(7) 0.0176(6) 0.0030(6)
C9 0.0694(10) 0.0494(8) 0.0475(8) 0.0031(7) 0.0096(7) -0.0072(6)
C13 0.0613(9) 0.0585(9) 0.0491(8) -0.0027(7) 0.0138(6) 0.0099(6)
C8 0.0693(10) 0.0406(7) 0.0576(8) 0.0020(6) 0.0101(7) -0.0024(6)
C3 0.0639(9) 0.0515(8) 0.0515(8) -0.0042(7) 0.0074(6) 0.0155(6)
C14 0.0574(9) 0.0575(9) 0.0514(8) 0.0016(7) 0.0157(6) 0.0016(6)
O3 0.1400(13) 0.0519(7) 0.0849(9) 0.0025(7) 0.0352(8) 0.0156(6)
O1 0.1440(14) 0.0671(8) 0.1377(14) 0.0428(9) 0.0643(12) 0.0231(8)

loop_
_atom_type_symbol
_atom_type_description
_atom_type_scat_dispersion_real
_atom_type_scat_dispersion_imag
_atom_type_scat_source
C C 0.0033 0.0016 'International Tables Vol C Tables 4.2.6.8 and 6.1.1.4'
H H 0.0000 0.0000 'International Tables Vol C Tables 4.2.6.8 and 6.1.1.4'
N N 0.0061 0.0033 'International Tables Vol C Tables 4.2.6.8 and 6.1.1.4'
O O 0.0106 0.0060 'International Tables Vol C Tables 4.2.6.8 and 6.1.1.4'

loop_
_geom_angle_atom_site_label_1
_geom_angle_atom_site_label_2
_geom_angle_atom_site_label_3
_geom_angle
_geom_angle_publ_flag
C6 C1 C2 122.03(14) ?
C6 C1 N1 118.60(13) ?
C2 C1 N1 119.38(13) ?
O4 N2 O3 122.82(13) ?
O4 N2 C7 118.66(13) ?
O3 N2 C7 118.51(13) ?
C11 C12 C7 118.57(13) ?
C11 C12 H12A 120.7 ?
C7 C12 H12A 120.7 ?
C8 C7 C12 122.21(13) ?
C8 C7 N2 118.63(13) ?
C12 C7 N2 119.16(12) ?
C5 C6 C1 118.53(13) ?
C5 C6 H6A 120.7 ?
C1 C6 H6A 120.7 ?
O1 N1 O2 123.27(15) ?
O1 N1 C1 118.33(15) ?
O2 N1 C1 118.40(13) ?
C3 C2 C1 118.50(13) ?
C3 C2 H2A 120.8 ?
C1 C2 H2A 120.8 ?
C6 C5 C4 121.48(13) ?
C6 C5 H5A 119.3 ?
C4 C5 H5A 119.3 ?
C9 C10 C11 118.43(13) ?
C9 C10 C14 119.78(13) y
C11 C10 C14 121.70(13) y
C12 C11 C10 121.08(13) ?
C12 C11 H11A 119.5 ?
C10 C11 H11A 119.5 ?
C3 C4 C5 117.97(13) ?
C3 C4 C13 119.32(13) y
C5 C4 C13 122.61(13) y
C8 C9 C10 121.31(13) ?
C8 C9 H9A 119.3 ?
C10 C9 H9A 119.3 ?
C14 C13 C4 129.41(13) y
C14 C13 H13A 115.3 ?
C4 C13 H13A 115.3 ?
C7 C8 C9 118.35(13) ?
C7 C8 H8A 120.8 ?
C9 C8 H8A 120.8 ?
C2 C3 C4 121.48(14) ?
C2 C3 H3A 119.3 ?
C4 C3 H3A 119.3 ?
C13 C14 C10 128.73(13) y
C13 C14 H14A 115.6 ?
C10 C14 H14A 115.6 ?

loop_
_geom_bond_atom_site_label_1
_geom_bond_atom_site_label_2
_geom_bond_distance
_geom_bond_publ_flag
C1 C6 1.378(2) y
C1 C2 1.381(2) y
C1 N1 1.4709(19) y
N2 O4 1.2119(16) ?
N2 O3 1.2135(17) ?
N2 C7 1.4700(18) ?
C12 C11 1.378(2) ?
C12 C7 1.3785(19) ?
C12 H12A 0.93 ?
C7 C8 1.376(2) ?
C6 C5 1.376(2) y
C6 H6A 0.93 ?
N1 O1 1.2158(17) y
N1 O2 1.2231(18) y
C2 C3 1.376(2) y
C2 H2A 0.93 ?
C5 C4 1.3948(19) y
C5 H5A 0.93 ?
C10 C9 1.3913(19) ?
C10 C11 1.3916(19) ?
C10 C14 1.477(2) ?
C11 H11A 0.93 ?
C4 C3 1.394(2) y
C4 C13 1.473(2) y
C9 C8 1.379(2) ?
C9 H9A 0.93 ?
C13 C14 1.327(2) y
C13 H13A 0.93 ?
C8 H8A 0.93 ?
C3 H3A 0.93 ?
C14 H14A 0.93 ?

loop_
_geom_hbond_atom_site_label_D
_geom_hbond_atom_site_label_H
_geom_hbond_atom_site_label_A
_geom_hbond_site_symmetry_A
_geom_hbond_distance_DH
_geom_hbond_distance_HA
_geom_hbond_distance_DA
_geom_hbond_angle_DHA
_geom_hbond_publ_flag
C2 H2A O3 2_656 0.93 2.45 3.3606(18) 166 y
C9 H9A O4 1_554 0.93 2.58 3.4381(18) 153 y

loop_
_geom_torsion_atom_site_label_1
_geom_torsion_atom_site_label_2
_geom_torsion_atom_site_label_3
_geom_torsion_atom_site_label_4
_geom_torsion
_geom_torsion_publ_flag
C11 C12 C7 C8 1.5(2) ?
C11 C12 C7 N2 -179.22(12) ?
O4 N2 C7 C8 176.23(14) ?
O3 N2 C7 C8 -4.7(2) ?
O4 N2 C7 C12 -3.1(2) ?
O3 N2 C7 C12 175.97(14) ?
C2 C1 C6 C5 -0.5(2) ?
N1 C1 C6 C5 179.65(12) ?
C6 C1 N1 O1 -177.33(16) ?
C2 C1 N1 O1 2.8(2) ?
C6 C1 N1 O2 3.4(2) ?
C2 C1 N1 O2 -176.45(14) ?
C6 C1 C2 C3 1.1(2) ?
N1 C1 C2 C3 -179.03(12) ?
C1 C6 C5 C4 -0.2(2) ?
C7 C12 C11 C10 -0.5(2) ?
C9 C10 C11 C12 -1.5(2) ?
C14 C10 C11 C12 -177.96(13) ?
C6 C5 C4 C3 0.3(2) ?
C6 C5 C4 C13 -176.04(13) ?
C11 C10 C9 C8 2.5(2) ?
C14 C10 C9 C8 179.12(14) ?
C3 C4 C13 C14 149.55(16) y
C5 C4 C13 C14 -34.2(2) ?
C12 C7 C8 C9 -0.5(2) ?
N2 C7 C8 C9 -179.73(13) ?
C10 C9 C8 C7 -1.6(2) ?
C1 C2 C3 C4 -1.1(2) ?
C5 C4 C3 C2 0.4(2) ?
C13 C4 C3 C2 176.81(14) ?
C4 C13 C14 C10 -7.1(3) ?
C9 C10 C14 C13 138.17(17) y
C11 C10 C14 C13 -45.4(2) ?

loop_
_cod_related_entry_id
_cod_related_entry_database
_cod_related_entry_code
1 ChemSpider 4526816
